data_2233338
loop_
_publ_author_name
'Wang, Shen-Tang'
'Che, Guang-Bo'
'Liu, Chun-Bo'
'Wang, Xing'
'Liu, Ling'

_publ_section_title
;
 2,4,5-Tris(pyridin-4-yl)-1<i>H</i>-imidazole monohydrate
;
_journal_coeditor_code ZJ2036
_journal_issue 1
_journal_name_full 'Acta Crystallographica Section E'
_journal_page_first o130
_journal_paper_doi 10.1107/S1600536811053013
_journal_volume 68
_journal_year 2012
_chemical_formula_iupac 'C18 H13 N5, H2 O'
_chemical_formula_moiety 'C18 H13 N5, H2 O'
_chemical_formula_sum 'C18 H15 N5 O'
_chemical_formula_weight 317.35
_chemical_name_systematic
;
2,4,5-Tris(pyridin-4-yl)-1<i>H</i>-imidazole monohydrate
;
_space_group_IT_number 2
_symmetry_cell_setting triclinic
_symmetry_space_group_name_Hall '-P 1'
_symmetry_space_group_name_H-M 'P -1'
_atom_sites_solution_hydrogens geom
_atom_sites_solution_primary direct
_atom_sites_solution_secondary difmap
_audit_creation_method SHELXL-97
_cell_angle_alpha 103.80(3)
_cell_angle_beta 105.64(3)
_cell_angle_gamma 101.03(3)
_cell_formula_units_Z 2
_cell_length_a 8.1510(16)
_cell_length_b 9.5210(19)
_cell_length_c 11.506(2)
_cell_measurement_reflns_used 3107
_cell_measurement_temperature 293(2)
_cell_measurement_theta_max 25.240
_cell_measurement_theta_min 3.024
_cell_volume 803.2(4)
_computing_cell_refinement 'SAINT (Bruker, 2002)'
_computing_data_collection 'SMART (Bruker, 2002)'
_computing_data_reduction 'SAINT (Bruker, 2002)'
_computing_molecular_graphics 'SHELXTL (Sheldrick, 2008) and  <i>DIAMOND</i> (Brandenburg, 1998)'
_computing_publication_material 'SHELXTL (Sheldrick, 2008)'
_computing_structure_refinement 'SHELXL97 (Sheldrick, 2008)'
_computing_structure_solution 'SHELXS97 (Sheldrick, 2008)'
_diffrn_ambient_temperature 293(2)
_diffrn_measured_fraction_theta_full 0.987
_diffrn_measured_fraction_theta_max 0.987
_diffrn_measurement_device_type 'Bruker SMART'
_diffrn_measurement_method '\w scans'
_diffrn_radiation_monochromator graphite
_diffrn_radiation_source 'fine-focus sealed tube'
_diffrn_radiation_type MoK\a
_diffrn_radiation_wavelength 0.71073
_diffrn_reflns_av_R_equivalents 0.0396
_diffrn_reflns_av_sigmaI/netI 0.0451
_diffrn_reflns_limit_h_max 9
_diffrn_reflns_limit_h_min -9
_diffrn_reflns_limit_k_max 11
_diffrn_reflns_limit_k_min -11
_diffrn_reflns_limit_l_max 13
_diffrn_reflns_limit_l_min -13
_diffrn_reflns_number 7510
_diffrn_reflns_theta_full 25.24
_diffrn_reflns_theta_max 25.24
_diffrn_reflns_theta_min 3.02
_diffrn_standards_decay_% 0
_exptl_absorpt_coefficient_mu 0.086
_exptl_absorpt_correction_T_max 1.00000
_exptl_absorpt_correction_T_min 0.970
_exptl_absorpt_correction_type multi-scan
_exptl_absorpt_process_details '(SADABS; Bruker, 2002)'
_exptl_crystal_colour colourless
_exptl_crystal_density_diffrn 1.312
_exptl_crystal_density_method 'not measured'
_exptl_crystal_description Prism
_exptl_crystal_F_000 332
_exptl_crystal_size_max 0.35
_exptl_crystal_size_mid 0.25
_exptl_crystal_size_min 0.2
_refine_diff_density_max 0.194
_refine_diff_density_min -0.174
_refine_ls_extinction_coef 0.042(3)
_refine_ls_extinction_expression Fc^*^=kFc[1+0.001xFc^2^\l^3^/sin(2\q)]^-1/4^
_refine_ls_extinction_method none
_refine_ls_goodness_of_fit_ref 1.017
_refine_ls_hydrogen_treatment constr
_refine_ls_matrix_type full
_refine_ls_number_parameters 218
_refine_ls_number_reflns 2876
_refine_ls_number_restraints 0
_refine_ls_restrained_S_all 1.017
_refine_ls_R_factor_all 0.0900
_refine_ls_R_factor_gt 0.0577
_refine_ls_shift/su_max 0.000
_refine_ls_shift/su_mean 0.000
_refine_ls_structure_factor_coef Fsqd
_refine_ls_weighting_details 'calc w=1/[\s^2^(Fo^2^)+(0.0171P)^2^+0.6050P] where P=(Fo^2^+2Fc^2^)/3'
_refine_ls_weighting_scheme calc
_refine_ls_wR_factor_gt 0.1058
_refine_ls_wR_factor_ref 0.1251
_reflns_number_gt 1792
_reflns_number_total 2912
_reflns_threshold_expression I>2sigma(I)
_cod_data_source_file zj2036.cif
_cod_data_source_block I
_cod_original_cell_volume 803.3(4)
_cod_database_code 2233338
_cod_database_fobs_code 2233338

loop_
_symmetry_equiv_pos_as_xyz
'x, y, z'
'-x, -y, -z'

loop_
_atom_site_type_symbol
_atom_site_label
_atom_site_fract_x
_atom_site_fract_y
_atom_site_fract_z
_atom_site_U_iso_or_equiv
_atom_site_adp_type
_atom_site_calc_flag
_atom_site_refinement_flags
_atom_site_occupancy
_atom_site_symmetry_multiplicity
N N1 0.2548(3) 0.5006(2) 0.26415(19) 0.0544(6) Uani d . 1 1
H H1 0.2800 0.5437 0.3469 0.082 Uiso d R 1 1
N N2 0.1414(3) 0.3416(2) 0.06806(19) 0.0542(6) Uani d . 1 1
N N3 -0.0531(4) 0.0012(3) 0.3185(2) 0.0738(7) Uani d . 1 1
N N4 0.2559(4) 0.5283(3) -0.2901(2) 0.0749(7) Uani d . 1 1
N N5 0.5288(4) 1.0560(3) 0.3379(3) 0.0764(8) Uani d . 1 1
C C1 0.1603(3) 0.3582(3) 0.1895(2) 0.0518(6) Uani d . 1 1
C C2 0.2265(3) 0.4798(3) 0.0649(2) 0.0523(6) Uani d . 1 1
C C3 0.2960(3) 0.5811(3) 0.1858(2) 0.0530(7) Uani d . 1 1
C C4 0.0870(3) 0.2404(3) 0.2365(2) 0.0520(6) Uani d . 1 1
C C5 0.1271(4) 0.2521(3) 0.3637(3) 0.0671(8) Uani d . 1 1
H H5A 0.2026 0.3399 0.4252 0.080 Uiso calc R 1 1
C C6 0.0536(4) 0.1317(3) 0.3987(3) 0.0739(9) Uani d . 1 1
H H6A 0.0812 0.1433 0.4849 0.089 Uiso calc R 1 1
C C7 -0.0932(4) -0.0074(3) 0.1966(3) 0.0754(9) Uani d . 1 1
H H7A -0.1703 -0.0962 0.1374 0.091 Uiso calc R 1 1
C C8 -0.0284(4) 0.1062(3) 0.1517(3) 0.0668(8) Uani d . 1 1
H H8A -0.0621 0.0926 0.0650 0.080 Uiso calc R 1 1
C C9 0.2386(3) 0.4986(3) -0.0558(2) 0.0527(6) Uani d . 1 1
C C10 0.1214(4) 0.4006(3) -0.1700(2) 0.0594(7) Uani d . 1 1
H H10A 0.0342 0.3211 -0.1709 0.071 Uiso calc R 1 1
C C11 0.1334(4) 0.4203(3) -0.2821(3) 0.0708(8) Uani d . 1 1
H H11A 0.0505 0.3537 -0.3572 0.085 Uiso calc R 1 1
C C12 0.3716(4) 0.6201(4) -0.1801(3) 0.0775(9) Uani d . 1 1
H H12A 0.4600 0.6962 -0.1826 0.093 Uiso calc R 1 1
C C13 0.3698(4) 0.6105(3) -0.0626(3) 0.0681(8) Uani d . 1 1
H H13A 0.4552 0.6778 0.0110 0.082 Uiso calc R 1 1
C C14 0.3805(4) 0.7431(3) 0.2368(2) 0.0549(7) Uani d . 1 1
C C15 0.3141(4) 0.8416(3) 0.1767(3) 0.0675(8) Uani d . 1 1
H H15A 0.2185 0.8049 0.1015 0.081 Uiso calc R 1 1
C C16 0.3925(4) 0.9939(3) 0.2305(3) 0.0754(9) Uani d . 1 1
H H16A 0.3470 1.0577 0.1890 0.090 Uiso calc R 1 1
C C17 0.5915(4) 0.9608(3) 0.3939(3) 0.0735(9) Uani d . 1 1
H H17A 0.6879 1.0009 0.4685 0.088 Uiso calc R 1 1
C C18 0.5219(4) 0.8055(3) 0.3480(3) 0.0650(8) Uani d . 1 1
H H18A 0.5701 0.7446 0.3918 0.078 Uiso calc R 1 1
O O1 0.3155(4) 0.6367(2) 0.51602(18) 0.1058(10) Uani d . 1 1
H H1A 0.3597 0.7298 0.5581 0.159 Uiso d R 1 1
H H1B 0.3044 0.5992 0.5745 0.159 Uiso d R 1 1

loop_
_atom_site_aniso_label
_atom_site_aniso_U_11
_atom_site_aniso_U_22
_atom_site_aniso_U_33
_atom_site_aniso_U_12
_atom_site_aniso_U_13
_atom_site_aniso_U_23
N1 0.0703(14) 0.0475(12) 0.0430(12) 0.0090(10) 0.0198(10) 0.0139(9)
N2 0.0711(15) 0.0475(12) 0.0439(12) 0.0088(10) 0.0215(11) 0.0167(9)
N3 0.0983(19) 0.0555(14) 0.0683(17) 0.0082(13) 0.0323(15) 0.0249(13)
N4 0.102(2) 0.0736(16) 0.0558(15) 0.0144(15) 0.0375(15) 0.0265(13)
N5 0.0884(19) 0.0549(15) 0.0791(18) 0.0055(14) 0.0317(16) 0.0152(14)
C1 0.0689(17) 0.0422(13) 0.0430(14) 0.0118(12) 0.0187(13) 0.0129(11)
C2 0.0652(16) 0.0482(14) 0.0426(14) 0.0091(12) 0.0199(12) 0.0153(11)
C3 0.0660(17) 0.0482(14) 0.0446(14) 0.0091(12) 0.0201(13) 0.0171(11)
C4 0.0680(17) 0.0428(13) 0.0470(15) 0.0122(12) 0.0209(13) 0.0174(11)
C5 0.097(2) 0.0510(15) 0.0484(16) 0.0064(15) 0.0245(15) 0.0162(13)
C6 0.111(3) 0.0599(18) 0.0564(18) 0.0163(17) 0.0360(18) 0.0236(15)
C7 0.094(2) 0.0519(17) 0.068(2) -0.0007(15) 0.0184(17) 0.0212(15)
C8 0.088(2) 0.0522(16) 0.0527(16) 0.0074(15) 0.0191(15) 0.0174(13)
C9 0.0659(17) 0.0511(14) 0.0462(14) 0.0145(12) 0.0225(13) 0.0204(12)
C10 0.0738(18) 0.0566(16) 0.0473(15) 0.0113(14) 0.0228(14) 0.0169(13)
C11 0.090(2) 0.0732(19) 0.0474(17) 0.0160(17) 0.0259(16) 0.0173(14)
C12 0.097(2) 0.071(2) 0.068(2) 0.0054(17) 0.0402(19) 0.0273(17)
C13 0.079(2) 0.0656(18) 0.0517(17) 0.0000(15) 0.0251(15) 0.0158(14)
C14 0.0670(17) 0.0486(14) 0.0492(15) 0.0082(12) 0.0251(13) 0.0148(12)
C15 0.078(2) 0.0519(16) 0.0657(19) 0.0083(14) 0.0172(16) 0.0212(14)
C16 0.087(2) 0.0536(17) 0.086(2) 0.0151(16) 0.0285(19) 0.0265(16)
C17 0.080(2) 0.0604(18) 0.0624(19) -0.0019(16) 0.0216(16) 0.0061(15)
C18 0.077(2) 0.0548(16) 0.0552(17) 0.0068(14) 0.0185(15) 0.0156(13)
O1 0.187(3) 0.0597(13) 0.0500(12) -0.0125(14) 0.0451(14) 0.0087(10)

loop_
_atom_type_symbol
_atom_type_description
_atom_type_scat_dispersion_real
_atom_type_scat_dispersion_imag
_atom_type_scat_source
C C 0.0033 0.0016 'International Tables Vol C Tables 4.2.6.8 and 6.1.1.4'
H H 0.0000 0.0000 'International Tables Vol C Tables 4.2.6.8 and 6.1.1.4'
N N 0.0061 0.0033 'International Tables Vol C Tables 4.2.6.8 and 6.1.1.4'
O O 0.0106 0.0060 'International Tables Vol C Tables 4.2.6.8 and 6.1.1.4'

loop_
_geom_angle_atom_site_label_1
_geom_angle_atom_site_label_2
_geom_angle_atom_site_label_3
_geom_angle
C1 N1 C3 107.5(2)
C1 N1 H1 130.1
C3 N1 H1 122.1
C1 N2 C2 105.6(2)
C6 N3 C7 115.0(2)
C11 N4 C12 115.6(2)
C16 N5 C17 116.0(3)
N2 C1 N1 111.3(2)
N2 C1 C4 124.4(2)
N1 C1 C4 124.3(2)
N2 C2 C3 110.2(2)
N2 C2 C9 119.8(2)
C3 C2 C9 130.0(2)
N1 C3 C2 105.3(2)
N1 C3 C14 120.4(2)
C2 C3 C14 134.0(2)
C5 C4 C8 116.3(2)
C5 C4 C1 123.8(2)
C8 C4 C1 119.9(2)
C4 C5 C6 119.4(3)
C4 C5 H5A 120.3
C6 C5 H5A 120.3
N3 C6 C5 124.9(3)
N3 C6 H6A 117.5
C5 C6 H6A 117.5
N3 C7 C8 124.6(3)
N3 C7 H7A 117.7
C8 C7 H7A 117.7
C7 C8 C4 119.7(3)
C7 C8 H8A 120.1
C4 C8 H8A 120.1
C10 C9 C13 116.4(2)
C10 C9 C2 120.8(2)
C13 C9 C2 122.8(2)
C11 C10 C9 120.2(3)
C11 C10 H10A 119.9
C9 C10 H10A 119.9
N4 C11 C10 124.1(3)
N4 C11 H11A 117.9
C10 C11 H11A 117.9
N4 C12 C13 124.6(3)
N4 C12 H12A 117.7
C13 C12 H12A 117.7
C12 C13 C9 119.1(3)
C12 C13 H13A 120.5
C9 C13 H13A 120.5
C18 C14 C15 117.3(2)
C18 C14 C3 122.0(2)
C15 C14 C3 120.6(2)
C16 C15 C14 118.9(3)
C16 C15 H15A 120.5
C14 C15 H15A 120.5
N5 C16 C15 124.5(3)
N5 C16 H16A 117.7
C15 C16 H16A 117.7
N5 C17 C18 124.1(3)
N5 C17 H17A 117.9
C18 C17 H17A 117.9
C14 C18 C17 119.1(3)
C14 C18 H18A 120.4
C17 C18 H18A 120.4
H1A O1 H1B 100.9

loop_
_geom_bond_atom_site_label_1
_geom_bond_atom_site_label_2
_geom_bond_distance
N1 C1 1.363(3)
N1 C3 1.381(3)
N1 H1 0.8907
N2 C1 1.331(3)
N2 C2 1.379(3)
N3 C6 1.326(4)
N3 C7 1.329(4)
N4 C11 1.329(4)
N4 C12 1.330(4)
N5 C16 1.330(4)
N5 C17 1.333(4)
C1 C4 1.454(3)
C2 C3 1.383(3)
C2 C9 1.469(3)
C3 C14 1.463(3)
C4 C5 1.383(3)
C4 C8 1.385(3)
C5 C6 1.387(4)
C5 H5A 0.9300
C6 H6A 0.9300
C7 C8 1.382(4)
C7 H7A 0.9300
C8 H8A 0.9300
C9 C10 1.381(3)
C9 C13 1.390(3)
C10 C11 1.373(4)
C10 H10A 0.9300
C11 H11A 0.9300
C12 C13 1.381(4)
C12 H12A 0.9300
C13 H13A 0.9300
C14 C18 1.378(4)
C14 C15 1.397(4)
C15 C16 1.378(4)
C15 H15A 0.9300
C16 H16A 0.9300
C17 C18 1.390(4)
C17 H17A 0.9300
C18 H18A 0.9300
O1 H1A 0.8543
O1 H1B 0.8500

loop_
_geom_hbond_atom_site_label_D
_geom_hbond_atom_site_label_H
_geom_hbond_atom_site_label_A
_geom_hbond_site_symmetry_A
_geom_hbond_distance_DH
_geom_hbond_distance_HA
_geom_hbond_distance_DA
_geom_hbond_angle_DHA
O1 H1A N5 2_676 0.85 1.99 2.843(3) 177.3
N1 H1 O1 . 0.89 1.85 2.741(3) 175.5
O1 H1B N4 1_556 0.85 1.94 2.787(3) 172.4

loop_
_geom_torsion_atom_site_label_1
_geom_torsion_atom_site_label_2
_geom_torsion_atom_site_label_3
_geom_torsion_atom_site_label_4
_geom_torsion
C2 N2 C1 N1 -0.5(3)
C2 N2 C1 C4 178.6(3)
C3 N1 C1 N2 1.3(3)
C3 N1 C1 C4 -177.8(3)
C1 N2 C2 C3 -0.5(3)
C1 N2 C2 C9 176.9(2)
C1 N1 C3 C2 -1.6(3)
C1 N1 C3 C14 173.1(2)
N2 C2 C3 N1 1.3(3)
C9 C2 C3 N1 -175.8(3)
N2 C2 C3 C14 -172.3(3)
C9 C2 C3 C14 10.6(5)
N2 C1 C4 C5 170.9(3)
N1 C1 C4 C5 -10.2(4)
N2 C1 C4 C8 -8.3(4)
N1 C1 C4 C8 170.7(3)
C8 C4 C5 C6 0.8(4)
C1 C4 C5 C6 -178.4(3)
C7 N3 C6 C5 -2.3(5)
C4 C5 C6 N3 1.1(5)
C6 N3 C7 C8 1.7(5)
N3 C7 C8 C4 0.1(5)
C5 C4 C8 C7 -1.3(4)
C1 C4 C8 C7 177.9(3)
N2 C2 C9 C10 21.5(4)
C3 C2 C9 C10 -161.6(3)
N2 C2 C9 C13 -156.1(3)
C3 C2 C9 C13 20.8(5)
C13 C9 C10 C11 -2.7(4)
C2 C9 C10 C11 179.5(3)
C12 N4 C11 C10 0.2(5)
C9 C10 C11 N4 1.6(5)
C11 N4 C12 C13 -0.8(5)
N4 C12 C13 C9 -0.5(5)
C10 C9 C13 C12 2.2(4)
C2 C9 C13 C12 179.9(3)
N1 C3 C14 C18 45.8(4)
C2 C3 C14 C18 -141.4(3)
N1 C3 C14 C15 -131.1(3)
C2 C3 C14 C15 41.7(5)
C18 C14 C15 C16 0.2(4)
C3 C14 C15 C16 177.3(3)
C17 N5 C16 C15 0.7(5)
C14 C15 C16 N5 -0.3(5)
C16 N5 C17 C18 -0.9(5)
C15 C14 C18 C17 -0.4(4)
C3 C14 C18 C17 -177.4(3)
N5 C17 C18 C14 0.8(5)

loop_
_cod_related_entry_id
_cod_related_entry_database
_cod_related_entry_code
1 ChemSpider 30655888
